data_7217480
loop_
_publ_author_name
'Wang, Hui'
'Hu, Ruo Xin'
'Pang, Xue'
'Gao, Hai Yue'
'Jin, Wei Jun'

_publ_section_title
;
 The phosphorescent co-crystals of 1,4-diiodotetrafluorobenzene and bent
 3-ring-N-heterocyclic hydrocarbons by C--I&#x22EF;N and C--I&#x22EF;\p
 halogen bonds
;
_journal_issue 34
_journal_name_full CrystEngComm
_journal_page_first 7942
_journal_paper_doi 10.1039/C4CE00813H
_journal_volume 16
_journal_year 2014
_chemical_absolute_configuration ad
_chemical_formula_sum 'C59 H55 Cl O2 P2 Pd'
_chemical_formula_weight 999.82
_chemical_name_systematic
; 
 ? 
;
_space_group_IT_number 19
_symmetry_cell_setting orthorhombic
_symmetry_space_group_name_Hall 'P 2ac 2ab'
_symmetry_space_group_name_H-M 'P 21 21 21'
_atom_sites_solution_hydrogens geom
_atom_sites_solution_primary direct
_atom_sites_solution_secondary difmap
_audit_creation_method SHELXL-97
_cell_angle_alpha 90.00
_cell_angle_beta 90.00
_cell_angle_gamma 90.00
_cell_formula_units_Z 4
_cell_length_a 9.7484(7)
_cell_length_b 19.9815(15)
_cell_length_c 25.9070(19)
_cell_measurement_reflns_used 5697
_cell_measurement_temperature 293(2)
_cell_measurement_theta_max 52.825
_cell_measurement_theta_min 4.644
_cell_volume 5046.4(6)
_computing_cell_refinement 'Bruker SMART'
_computing_data_collection 'Bruker SMART'
_computing_data_reduction 'Bruker SHELXTL'
_computing_molecular_graphics 'Bruker SHELXTL'
_computing_publication_material 'Bruker SHELXTL'
_computing_structure_refinement 'SHELXL-97 (Sheldrick, 1997)'
_computing_structure_solution 'SHELXS-97 (Sheldrick, 1990)'
_diffrn_ambient_temperature 293(2)
_diffrn_measured_fraction_theta_full 0.999
_diffrn_measured_fraction_theta_max 0.999
_diffrn_measurement_device_type 'CCD area detector'
_diffrn_measurement_method 'phi and omega scans'
_diffrn_radiation_monochromator graphite
_diffrn_radiation_source 'fine-focus sealed tube'
_diffrn_radiation_type MoK\a
_diffrn_radiation_wavelength 0.71073
_diffrn_reflns_av_R_equivalents 0.0345
_diffrn_reflns_av_sigmaI/netI 0.0378
_diffrn_reflns_limit_h_max 12
_diffrn_reflns_limit_h_min -12
_diffrn_reflns_limit_k_max 24
_diffrn_reflns_limit_k_min -14
_diffrn_reflns_limit_l_max 30
_diffrn_reflns_limit_l_min -31
_diffrn_reflns_number 30713
_diffrn_reflns_theta_full 26.00
_diffrn_reflns_theta_max 26.00
_diffrn_reflns_theta_min 1.87
_exptl_absorpt_coefficient_mu 0.526
_exptl_absorpt_correction_T_max 1.00000
_exptl_absorpt_correction_T_min 0.56739
_exptl_absorpt_correction_type empirical
_exptl_absorpt_process_details sadabs
_exptl_crystal_colour yellow
_exptl_crystal_density_diffrn 1.316
_exptl_crystal_density_method 'not measured'
_exptl_crystal_description prismatic
_exptl_crystal_F_000 2072
_exptl_crystal_size_max 0.254
_exptl_crystal_size_mid 0.211
_exptl_crystal_size_min 0.134
_refine_diff_density_max 0.479
_refine_diff_density_min -0.242
_refine_diff_density_rms 0.052
_refine_ls_abs_structure_details 'Flack H D (1983), Acta Cryst. A39, 876-881'
_refine_ls_abs_structure_Flack -0.011(16)
_refine_ls_extinction_method none
_refine_ls_goodness_of_fit_ref 1.036
_refine_ls_hydrogen_treatment mixed
_refine_ls_matrix_type full
_refine_ls_number_parameters 561
_refine_ls_number_reflns 9896
_refine_ls_number_restraints 0
_refine_ls_restrained_S_all 1.036
_refine_ls_R_factor_all 0.0349
_refine_ls_R_factor_gt 0.0311
_refine_ls_shift/su_max 0.006
_refine_ls_shift/su_mean 0.000
_refine_ls_structure_factor_coef Fsqd
_refine_ls_weighting_details 'calc w=1/[\s^2^(Fo^2^)+(0.0440P)^2^+0.1514P] where P=(Fo^2^+2Fc^2^)/3'
_refine_ls_weighting_scheme calc
_refine_ls_wR_factor_gt 0.0744
_refine_ls_wR_factor_ref 0.0761
_reflns_number_gt 9188
_reflns_number_total 9896
_reflns_threshold_expression >2sigma(I)
_cod_duplicate_entry 7217069
_cod_data_source_file c4ce00813h2.cif
_cod_data_source_block cd212383
_cod_depositor_comments
;
The following automatic conversions were performed:

'_symmetry_cell_setting' value 'Orthorhombic' changed to
'orthorhombic' according to
/usr/data/users/saulius/crontab/automatic-downloads/current/RSC/lib/dictionaries/cif_core.dic
dictionary named 'cif_core.dic' version 2.4.2 from 2011-04-26.

Automatic conversion script
Id: cif_fix_values 2281 2013-09-26 08:29:07Z andrius 
;
_cod_original_sg_symbol_H-M P2(1)2(1)2(1)
_cod_database_code 7217480

loop_
_symmetry_equiv_pos_as_xyz
'x, y, z'
'-x+1/2, -y, z+1/2'
'-x, y+1/2, -z+1/2'
'x+1/2, -y+1/2, -z'

loop_
_atom_site_label
_atom_site_type_symbol
_atom_site_fract_x
_atom_site_fract_y
_atom_site_fract_z
_atom_site_U_iso_or_equiv
_atom_site_adp_type
_atom_site_occupancy
_atom_site_symmetry_multiplicity
_atom_site_calc_flag
_atom_site_refinement_flags
Pd1 Pd 0.467089(19) 0.534383(9) 1.023546(7) 0.03357(6) Uani 1 1 d .
P1 P 0.61064(7) 0.48561(3) 1.08075(2) 0.03406(15) Uani 1 1 d .
P2 P 0.44069(7) 0.56900(3) 0.90278(3) 0.03325(14) Uani 1 1 d .
Cl1 Cl 0.42101(9) 0.64477(4) 1.05941(3) 0.0568(2) Uani 1 1 d .
O1 O 0.78522(18) 0.45668(9) 0.99380(7) 0.0390(4) Uani 1 1 d .
O2 O 0.71008(18) 0.50607(9) 0.91908(7) 0.0384(4) Uani 1 1 d .
C1 C 0.7398(3) 0.39756(13) 1.01447(10) 0.0369(6) Uani 1 1 d .
C2 C 0.6632(3) 0.40212(13) 1.05984(10) 0.0352(6) Uani 1 1 d .
C3 C 0.6213(3) 0.34240(14) 1.08243(11) 0.0467(7) Uani 1 1 d .
H3 H 0.5707 0.3432 1.1129 0.056 Uiso 1 1 calc R
C4 C 0.6546(4) 0.28143(15) 1.05977(13) 0.0564(8) Uani 1 1 d .
H4 H 0.6249 0.2418 1.0749 0.068 Uiso 1 1 calc R
C5 C 0.7306(4) 0.27934(15) 1.01551(13) 0.0560(8) Uani 1 1 d .
H5 H 0.7524 0.2381 1.0010 0.067 Uiso 1 1 calc R
C6 C 0.7758(3) 0.33752(14) 0.99174(11) 0.0435(7) Uani 1 1 d .
C7 C 0.8522(4) 0.33987(16) 0.94183(12) 0.0532(8) Uani 1 1 d .
H7A H 0.8407 0.2980 0.9233 0.064 Uiso 1 1 calc R
H7B H 0.9493 0.3466 0.9482 0.064 Uiso 1 1 calc R
C8 C 0.7958(3) 0.39729(14) 0.91009(10) 0.0430(6) Uani 1 1 d .
H8 H 0.6970 0.3896 0.9066 0.052 Uiso 1 1 calc R
C9 C 0.8130(3) 0.46312(15) 0.93960(10) 0.0382(6) Uani 1 1 d .
C10 C 0.8540(4) 0.40316(19) 0.85514(12) 0.0592(9) Uani 1 1 d .
H10A H 0.8555 0.3591 0.8394 0.071 Uiso 1 1 calc R
H10B H 0.7935 0.4312 0.8347 0.071 Uiso 1 1 calc R
C11 C 0.9977(4) 0.43242(19) 0.85366(13) 0.0669(10) Uani 1 1 d .
H11A H 1.0607 0.4027 0.8714 0.080 Uiso 1 1 calc R
H11B H 1.0277 0.4367 0.8181 0.080 Uiso 1 1 calc R
C12 C 0.9990(3) 0.50033(18) 0.87936(11) 0.0575(8) Uani 1 1 d .
H12A H 0.9377 0.5303 0.8610 0.069 Uiso 1 1 calc R
H12B H 1.0908 0.5190 0.8777 0.069 Uiso 1 1 calc R
C13 C 0.9542(3) 0.49502(15) 0.93552(11) 0.0456(6) Uani 1 1 d .
H13 H 1.0192 0.4652 0.9530 0.055 Uiso 1 1 calc R
C14 C 0.9556(3) 0.56100(15) 0.96403(11) 0.0470(7) Uani 1 1 d .
H14A H 0.9561 0.5526 1.0009 0.056 Uiso 1 1 calc R
H14B H 1.0388 0.5852 0.9554 0.056 Uiso 1 1 calc R
C15 C 0.8337(3) 0.60298(15) 0.95050(11) 0.0391(6) Uani 1 1 d .
C16 C 0.8312(3) 0.67226(15) 0.95729(12) 0.0483(7) Uani 1 1 d .
H16 H 0.9090 0.6935 0.9701 0.058 Uiso 1 1 calc R
C17 C 0.7190(3) 0.70957(15) 0.94583(13) 0.0526(8) Uani 1 1 d .
H17 H 0.7210 0.7557 0.9506 0.063 Uiso 1 1 calc R
C18 C 0.6018(3) 0.67922(13) 0.92706(12) 0.0444(7) Uani 1 1 d .
H18 H 0.5251 0.7050 0.9191 0.053 Uiso 1 1 calc R
C19 C 0.5983(3) 0.61000(13) 0.91997(10) 0.0356(6) Uani 1 1 d .
C20 C 0.7163(3) 0.57329(13) 0.93051(10) 0.0351(6) Uani 1 1 d .
C21 C 0.3673(3) 0.51945(13) 0.95105(10) 0.0347(6) Uani 1 1 d .
C22 C 0.4283(3) 0.46038(12) 0.97086(9) 0.0352(5) Uani 1 1 d .
H22 H 0.5094 0.4454 0.9517 0.042 Uiso 1 1 calc R
C23 C 0.3360(4) 0.40412(16) 0.98889(13) 0.0590(9) Uani 1 1 d .
H23A H 0.2523 0.4225 1.0023 0.088 Uiso 1 1 calc R
H23B H 0.3816 0.3790 1.0154 0.088 Uiso 1 1 calc R
H23C H 0.3155 0.3752 0.9603 0.088 Uiso 1 1 calc R
C24 C 0.5410(3) 0.47218(14) 1.14561(9) 0.0432(6) Uani 1 1 d .
C25 C 0.6074(4) 0.43626(19) 1.18392(11) 0.0606(9) Uani 1 1 d .
H25 H 0.6922 0.4167 1.1773 0.073 Uiso 1 1 calc R
C26 C 0.5472(5) 0.4295(2) 1.23207(13) 0.0775(11) Uani 1 1 d .
H26 H 0.5917 0.4053 1.2577 0.093 Uiso 1 1 calc R
C27 C 0.4243(5) 0.4580(2) 1.24200(13) 0.0772(12) Uani 1 1 d .
H27 H 0.3847 0.4532 1.2745 0.093 Uiso 1 1 calc R
C28 C 0.3581(4) 0.4935(2) 1.20497(15) 0.0790(12) Uani 1 1 d .
H28 H 0.2739 0.5132 1.2123 0.095 Uiso 1 1 calc R
C29 C 0.4151(4) 0.50080(18) 1.15616(12) 0.0570(8) Uani 1 1 d .
H29 H 0.3689 0.5248 1.1308 0.068 Uiso 1 1 calc R
C30 C 0.7750(3) 0.52644(14) 1.09460(10) 0.0387(6) Uani 1 1 d .
C31 C 0.8952(3) 0.49166(17) 1.10523(12) 0.0519(8) Uani 1 1 d .
H31 H 0.8933 0.4452 1.1075 0.062 Uiso 1 1 calc R
C32 C 1.0166(3) 0.5250(2) 1.11246(13) 0.0655(9) Uani 1 1 d .
H32 H 1.0965 0.5011 1.1192 0.079 Uiso 1 1 calc R
C33 C 1.0205(4) 0.5932(2) 1.10983(15) 0.0731(10) Uani 1 1 d .
H33 H 1.1027 0.6158 1.1151 0.088 Uiso 1 1 calc R
C34 C 0.9052(4) 0.62757(19) 1.09959(17) 0.0740(11) Uani 1 1 d .
H34 H 0.9093 0.6739 1.0969 0.089 Uiso 1 1 calc R
C35 C 0.7797(3) 0.59542(16) 1.09286(14) 0.0566(8) Uani 1 1 d .
H35 H 0.7001 0.6201 1.0873 0.068 Uiso 1 1 calc R
C36 C 0.3183(3) 0.63389(13) 0.88894(10) 0.0372(6) Uani 1 1 d .
C37 C 0.2653(3) 0.67096(14) 0.92977(12) 0.0435(7) Uani 1 1 d .
H37 H 0.2932 0.6619 0.9634 0.052 Uiso 1 1 calc R
C38 C 0.1717(3) 0.72089(15) 0.92046(12) 0.0483(7) Uani 1 1 d .
H38 H 0.1385 0.7466 0.9476 0.058 Uiso 1 1 calc R
C39 C 0.1274(4) 0.73281(18) 0.87113(14) 0.0653(9) Uani 1 1 d .
H39 H 0.0624 0.7659 0.8650 0.078 Uiso 1 1 calc R
C40 C 0.1783(5) 0.6961(2) 0.83095(14) 0.0782(12) Uani 1 1 d .
H40 H 0.1473 0.7045 0.7976 0.094 Uiso 1 1 calc R
C41 C 0.2752(4) 0.64671(18) 0.83908(12) 0.0566(8) Uani 1 1 d .
H41 H 0.3108 0.6225 0.8115 0.068 Uiso 1 1 calc R
C42 C 0.4698(3) 0.52190(13) 0.84430(10) 0.0405(6) Uani 1 1 d .
C43 C 0.5651(4) 0.5426(2) 0.80767(11) 0.0653(9) Uani 1 1 d .
H43 H 0.6180 0.5807 0.8129 0.078 Uiso 1 1 calc R
C44 C 0.5793(5) 0.5046(3) 0.76290(14) 0.0904(14) Uani 1 1 d .
H44 H 0.6413 0.5183 0.7377 0.108 Uiso 1 1 calc R
C45 C 0.5047(5) 0.4481(2) 0.75518(14) 0.0774(12) Uani 1 1 d .
H45 H 0.5168 0.4233 0.7252 0.093 Uiso 1 1 calc R
C46 C 0.4134(4) 0.42800(19) 0.79080(13) 0.0660(10) Uani 1 1 d .
H46 H 0.3625 0.3893 0.7854 0.079 Uiso 1 1 calc R
C47 C 0.3950(3) 0.46474(16) 0.83542(11) 0.0512(7) Uani 1 1 d .
H47 H 0.3312 0.4506 0.8598 0.061 Uiso 1 1 calc R
C48 C 0.6932(4) 0.76125(11) 0.79908(12) 0.149(3) Uani 1 1 d G
H48 H 0.6319 0.7563 0.8263 0.179 Uiso 1 1 calc R
C49 C 0.8091(5) 0.80102(11) 0.80502(12) 0.147(3) Uani 1 1 d G
H49 H 0.8253 0.8226 0.8362 0.176 Uiso 1 1 calc R
C50 C 0.9008(4) 0.80848(11) 0.76433(15) 0.137(2) Uani 1 1 d G
H50 H 0.9783 0.8351 0.7683 0.164 Uiso 1 1 calc R
C51 C 0.8765(4) 0.77619(12) 0.71769(14) 0.127(2) Uani 1 1 d G
H51 H 0.9378 0.7812 0.6905 0.152 Uiso 1 1 calc R
C52 C 0.7606(4) 0.73642(13) 0.71175(10) 0.125(2) Uani 1 1 d G
H52 H 0.7443 0.7148 0.6806 0.150 Uiso 1 1 calc R
C53 C 0.6689(3) 0.72896(12) 0.75245(12) 0.140(2) Uani 1 1 d G
H53 H 0.5914 0.7024 0.7485 0.168 Uiso 1 1 calc R
C54 C 0.5852(3) 0.27028(12) 0.84448(12) 0.144(3) Uani 1 1 d G
H54 H 0.5474 0.3105 0.8333 0.172 Uiso 1 1 calc R
C55 C 0.6853(4) 0.24060(11) 0.81735(12) 0.136(3) Uani 1 1 d G
H55 H 0.7166 0.2612 0.7874 0.163 Uiso 1 1 calc R
C56 C 0.7393(4) 0.18505(11) 0.83113(15) 0.150(3) Uani 1 1 d G
H56 H 0.8056 0.1652 0.8103 0.180 Uiso 1 1 calc R
C57 C 0.7018(3) 0.15510(11) 0.87509(14) 0.139(3) Uani 1 1 d G
H57 H 0.7496 0.1171 0.8854 0.167 Uiso 1 1 calc R
C58 C 0.5976(4) 0.17712(12) 0.90563(13) 0.122(2) Uani 1 1 d G
H58 H 0.5684 0.1528 0.9342 0.146 Uiso 1 1 calc R
C59 C 0.5361(4) 0.23826(13) 0.89217(14) 0.144(3) Uani 1 1 d G
H59 H 0.4678 0.2575 0.9124 0.173 Uiso 1 1 calc R
H21 H 0.271(3) 0.5284(15) 0.9567(10) 0.044(8) Uiso 1 1 d .

loop_
_atom_site_aniso_label
_atom_site_aniso_U_11
_atom_site_aniso_U_22
_atom_site_aniso_U_33
_atom_site_aniso_U_23
_atom_site_aniso_U_13
_atom_site_aniso_U_12
Pd1 0.03229(10) 0.03097(9) 0.03744(10) -0.00041(9) -0.00115(8) 0.00103(8)
P1 0.0339(3) 0.0341(3) 0.0342(3) -0.0010(3) -0.0012(3) -0.0002(3)
P2 0.0311(3) 0.0305(3) 0.0381(3) 0.0014(3) -0.0030(3) -0.0024(3)
Cl1 0.0661(5) 0.0411(4) 0.0633(5) -0.0129(3) -0.0090(4) 0.0148(4)
O1 0.0418(10) 0.0337(10) 0.0415(9) -0.0031(8) 0.0065(8) -0.0014(8)
O2 0.0330(9) 0.0356(9) 0.0467(10) -0.0014(8) -0.0016(8) -0.0019(8)
C1 0.0364(13) 0.0324(13) 0.0418(15) 0.0020(12) -0.0059(11) 0.0032(11)
C2 0.0355(13) 0.0312(13) 0.0389(14) 0.0029(11) -0.0066(11) -0.0002(11)
C3 0.0503(17) 0.0413(15) 0.0486(16) 0.0058(13) -0.0034(14) -0.0047(14)
C4 0.079(2) 0.0341(16) 0.0558(19) 0.0091(14) -0.0106(17) -0.0052(16)
C5 0.073(2) 0.0329(15) 0.062(2) -0.0042(15) -0.0155(17) 0.0066(15)
C6 0.0452(15) 0.0365(14) 0.0490(16) -0.0040(12) -0.0073(12) 0.0092(13)
C7 0.0553(19) 0.0435(17) 0.0608(19) -0.0098(15) 0.0043(16) 0.0160(15)
C8 0.0396(15) 0.0444(15) 0.0449(15) -0.0063(13) 0.0038(12) 0.0048(13)
C9 0.0333(13) 0.0407(14) 0.0406(13) -0.0024(13) 0.0030(11) 0.0027(13)
C10 0.064(2) 0.067(2) 0.0467(17) -0.0148(16) 0.0055(15) 0.0022(18)
C11 0.064(2) 0.077(2) 0.0592(19) -0.0071(18) 0.0249(16) 0.0045(19)
C12 0.0383(17) 0.077(2) 0.0570(17) 0.0009(16) 0.0121(13) -0.0054(15)
C13 0.0326(14) 0.0542(17) 0.0501(15) 0.0009(13) 0.0034(13) 0.0043(14)
C14 0.0338(14) 0.0544(16) 0.0529(16) 0.0014(13) -0.0042(13) -0.0092(14)
C15 0.0306(14) 0.0445(16) 0.0422(15) -0.0008(13) 0.0029(11) -0.0080(12)
C16 0.0409(15) 0.0478(18) 0.0563(17) -0.0063(14) -0.0001(13) -0.0156(14)
C17 0.0507(18) 0.0348(15) 0.072(2) -0.0028(15) 0.0045(16) -0.0105(14)
C18 0.0403(15) 0.0309(14) 0.0619(18) 0.0029(13) 0.0016(14) -0.0045(12)
C19 0.0344(13) 0.0324(13) 0.0398(14) 0.0036(11) 0.0020(11) -0.0068(11)
C20 0.0308(13) 0.0351(14) 0.0395(14) -0.0008(11) 0.0042(11) -0.0069(11)
C21 0.0289(13) 0.0350(15) 0.0403(13) 0.0005(11) -0.0042(11) -0.0042(11)
C22 0.0380(13) 0.0301(12) 0.0375(12) -0.0034(12) -0.0041(10) -0.0049(11)
C23 0.064(2) 0.0421(16) 0.071(2) 0.0148(15) -0.0168(17) -0.0203(15)
C24 0.0459(15) 0.0486(16) 0.0350(12) -0.0021(12) 0.0004(12) -0.0094(16)
C25 0.060(2) 0.080(2) 0.0416(16) 0.0047(16) -0.0088(15) -0.0002(19)
C26 0.096(3) 0.095(3) 0.0417(17) 0.0118(18) -0.005(2) -0.017(3)
C27 0.093(3) 0.098(3) 0.0411(17) -0.009(2) 0.0193(18) -0.026(3)
C28 0.068(2) 0.093(3) 0.076(3) -0.011(2) 0.033(2) -0.002(2)
C29 0.059(2) 0.060(2) 0.0516(17) 0.0008(15) 0.0133(15) -0.0018(17)
C30 0.0378(13) 0.0398(15) 0.0386(13) -0.0052(12) -0.0013(11) -0.0021(12)
C31 0.0431(17) 0.0530(18) 0.0597(18) -0.0057(15) -0.0123(15) 0.0011(15)
C32 0.0427(17) 0.083(3) 0.071(2) -0.0085(19) -0.0182(16) 0.0008(19)
C33 0.051(2) 0.088(3) 0.081(2) -0.009(2) -0.014(2) -0.025(2)
C34 0.067(2) 0.053(2) 0.102(3) -0.006(2) -0.014(2) -0.0214(19)
C35 0.0471(17) 0.0467(17) 0.076(2) -0.0051(17) -0.0078(16) -0.0026(15)
C36 0.0335(14) 0.0335(13) 0.0445(15) 0.0049(12) -0.0026(12) 0.0000(12)
C37 0.0406(15) 0.0402(16) 0.0498(17) 0.0049(13) -0.0011(13) -0.0033(13)
C38 0.0434(16) 0.0429(16) 0.0585(18) -0.0018(15) 0.0014(14) 0.0037(14)
C39 0.065(2) 0.0510(19) 0.080(2) 0.0043(18) -0.0144(19) 0.0187(18)
C40 0.103(3) 0.075(3) 0.056(2) 0.0031(19) -0.029(2) 0.031(2)
C41 0.062(2) 0.060(2) 0.0479(18) -0.0058(15) -0.0111(15) 0.0181(18)
C42 0.0410(13) 0.0419(15) 0.0386(13) -0.0001(11) -0.0057(12) 0.0039(14)
C43 0.064(2) 0.082(2) 0.0498(17) -0.0041(17) 0.0124(15) -0.015(2)
C44 0.085(3) 0.135(4) 0.051(2) -0.003(2) 0.020(2) 0.001(3)
C45 0.095(3) 0.088(3) 0.0495(19) -0.0222(19) -0.0119(19) 0.015(2)
C46 0.086(3) 0.057(2) 0.0548(19) -0.0135(16) -0.0181(19) 0.006(2)
C47 0.0584(18) 0.0453(16) 0.0498(16) -0.0047(15) -0.0070(14) 0.0014(17)
C48 0.176(8) 0.187(8) 0.085(4) 0.024(5) 0.022(5) 0.027(6)
C49 0.196(8) 0.160(7) 0.084(4) -0.032(4) -0.040(5) 0.098(6)
C50 0.121(5) 0.097(4) 0.194(7) 0.001(5) -0.046(5) 0.016(4)
C51 0.134(6) 0.125(5) 0.123(5) 0.030(4) 0.028(4) 0.024(5)
C52 0.179(7) 0.100(4) 0.096(4) 0.002(3) 0.022(4) 0.051(5)
C53 0.154(6) 0.121(5) 0.145(6) 0.043(5) 0.008(5) 0.011(5)
C54 0.143(6) 0.091(4) 0.197(7) -0.002(5) -0.084(6) 0.012(4)
C55 0.159(7) 0.117(5) 0.132(5) -0.004(5) 0.024(5) -0.032(5)
C56 0.149(6) 0.160(7) 0.141(6) -0.050(5) 0.032(5) -0.009(6)
C57 0.164(7) 0.090(4) 0.163(7) -0.031(4) -0.042(6) 0.024(5)
C58 0.134(5) 0.130(5) 0.100(4) -0.003(4) 0.002(4) -0.047(4)
C59 0.069(3) 0.201(8) 0.163(6) -0.077(6) -0.001(4) 0.008(5)

loop_
_atom_type_symbol
_atom_type_description
_atom_type_scat_dispersion_real
_atom_type_scat_dispersion_imag
_atom_type_scat_source
C C 0.0033 0.0016 'International Tables Vol C Tables 4.2.6.8 and 6.1.1.4'
H H 0.0000 0.0000 'International Tables Vol C Tables 4.2.6.8 and 6.1.1.4'
O O 0.0106 0.0060 'International Tables Vol C Tables 4.2.6.8 and 6.1.1.4'
P P 0.1023 0.0942 'International Tables Vol C Tables 4.2.6.8 and 6.1.1.4'
Cl Cl 0.1484 0.1585 'International Tables Vol C Tables 4.2.6.8 and 6.1.1.4'
Pd Pd -0.9988 1.0072 'International Tables Vol C Tables 4.2.6.8 and 6.1.1.4'

loop_
_geom_angle_atom_site_label_1
_geom_angle_atom_site_label_2
_geom_angle_atom_site_label_3
_geom_angle
C22 Pd1 C21 39.54(10)
C22 Pd1 P1 103.90(7)
C21 Pd1 P1 142.99(7)
C22 Pd1 Cl1 150.97(7)
C21 Pd1 Cl1 112.21(7)
P1 Pd1 Cl1 104.76(3)
C2 P1 C24 104.01(13)
C2 P1 C30 102.66(12)
C24 P1 C30 102.09(12)
C2 P1 Pd1 111.90(8)
C24 P1 Pd1 115.81(10)
C30 P1 Pd1 118.53(9)
C21 P2 C19 115.50(12)
C21 P2 C36 106.24(13)
C19 P2 C36 106.72(12)
C21 P2 C42 111.67(12)
C19 P2 C42 108.14(13)
C36 P2 C42 108.23(13)
C1 O1 C9 121.3(2)
C20 O2 C9 118.5(2)
O1 C1 C6 120.0(2)
O1 C1 C2 116.5(2)
C6 C1 C2 123.5(3)
C3 C2 C1 117.1(3)
C3 C2 P1 125.2(2)
C1 C2 P1 117.34(19)
C2 C3 C4 120.4(3)
C2 C3 H3 119.8
C4 C3 H3 119.8
C5 C4 C3 120.5(3)
C5 C4 H4 119.7
C3 C4 H4 119.7
C4 C5 C6 121.3(3)
C4 C5 H5 119.4
C6 C5 H5 119.4
C1 C6 C5 117.3(3)
C1 C6 C7 117.9(3)
C5 C6 C7 124.7(3)
C6 C7 C8 108.2(2)
C6 C7 H7A 110.1
C8 C7 H7A 110.1
C6 C7 H7B 110.1
C8 C7 H7B 110.1
H7A C7 H7B 108.4
C7 C8 C9 109.9(2)
C7 C8 C10 115.3(2)
C9 C8 C10 110.9(2)
C7 C8 H8 106.8
C9 C8 H8 106.8
C10 C8 H8 106.8
O2 C9 O1 106.7(2)
O2 C9 C13 111.1(2)
O1 C9 C13 106.0(2)
O2 C9 C8 104.8(2)
O1 C9 C8 113.0(2)
C13 C9 C8 115.1(2)
C11 C10 C8 113.1(3)
C11 C10 H10A 108.9
C8 C10 H10A 108.9
C11 C10 H10B 108.9
C8 C10 H10B 108.9
H10A C10 H10B 107.8
C12 C11 C10 110.0(3)
C12 C11 H11A 109.7
C10 C11 H11A 109.7
C12 C11 H11B 109.7
C10 C11 H11B 109.7
H11A C11 H11B 108.2
C11 C12 C13 110.8(3)
C11 C12 H12A 109.5
C13 C12 H12A 109.5
C11 C12 H12B 109.5
C13 C12 H12B 109.5
H12A C12 H12B 108.1
C14 C13 C9 109.9(2)
C14 C13 C12 113.8(3)
C9 C13 C12 110.8(2)
C14 C13 H13 107.3
C9 C13 H13 107.3
C12 C13 H13 107.3
C15 C14 C13 111.5(2)
C15 C14 H14A 109.3
C13 C14 H14A 109.3
C15 C14 H14B 109.3
C13 C14 H14B 109.3
H14A C14 H14B 108.0
C20 C15 C16 117.2(3)
C20 C15 C14 120.2(3)
C16 C15 C14 122.7(3)
C17 C16 C15 122.1(3)
C17 C16 H16 118.9
C15 C16 H16 119.0
C16 C17 C18 120.2(3)
C16 C17 H17 119.9
C18 C17 H17 119.9
C17 C18 C19 120.1(3)
C17 C18 H18 120.0
C19 C18 H18 120.0
C20 C19 C18 118.4(2)
C20 C19 P2 121.01(19)
C18 C19 P2 120.4(2)
O2 C20 C15 122.2(2)
O2 C20 C19 115.8(2)
C15 C20 C19 121.9(2)
C22 C21 P2 124.0(2)
C22 C21 Pd1 66.87(13)
P2 C21 Pd1 111.33(12)
C22 C21 H21 120.4(18)
P2 C21 H21 113.7(17)
Pd1 C21 H21 106.4(16)
C21 C22 C23 118.7(2)
C21 C22 Pd1 73.59(14)
C23 C22 Pd1 116.13(19)
C21 C22 H22 114.1
C23 C22 H22 114.1
Pd1 C22 H22 114.1
C22 C23 H23A 109.5
C22 C23 H23B 109.5
H23A C23 H23B 109.5
C22 C23 H23C 109.5
H23A C23 H23C 109.5
H23B C23 H23C 109.5
C29 C24 C25 119.2(3)
C29 C24 P1 116.7(2)
C25 C24 P1 124.1(2)
C26 C25 C24 119.8(4)
C26 C25 H25 120.1
C24 C25 H25 120.1
C27 C26 C25 120.4(4)
C27 C26 H26 119.8
C25 C26 H26 119.8
C26 C27 C28 120.5(3)
C26 C27 H27 119.8
C28 C27 H27 119.8
C27 C28 C29 120.6(4)
C27 C28 H28 119.7
C29 C28 H28 119.7
C24 C29 C28 119.5(3)
C24 C29 H29 120.2
C28 C29 H29 120.2
C35 C30 C31 118.6(3)
C35 C30 P1 117.8(2)
C31 C30 P1 123.6(2)
C32 C31 C30 120.8(3)
C32 C31 H31 119.6
C30 C31 H31 119.6
C33 C32 C31 120.2(3)
C33 C32 H32 119.9
C31 C32 H32 119.9
C34 C33 C32 119.7(3)
C34 C33 H33 120.1
C32 C33 H33 120.1
C33 C34 C35 121.6(3)
C33 C34 H34 119.2
C35 C34 H34 119.2
C30 C35 C34 119.0(3)
C30 C35 H35 120.5
C34 C35 H35 120.5
C41 C36 C37 119.9(3)
C41 C36 P2 121.4(2)
C37 C36 P2 118.6(2)
C38 C37 C36 120.0(3)
C38 C37 H37 120.0
C36 C37 H37 120.0
C39 C38 C37 120.0(3)
C39 C38 H38 120.0
C37 C38 H38 120.0
C40 C39 C38 120.2(3)
C40 C39 H39 119.9
C38 C39 H39 119.9
C39 C40 C41 121.0(3)
C39 C40 H40 119.5
C41 C40 H40 119.5
C36 C41 C40 118.8(3)
C36 C41 H41 120.6
C40 C41 H41 120.6
C47 C42 C43 119.1(3)
C47 C42 P2 119.3(2)
C43 C42 P2 121.5(2)
C42 C43 C44 118.2(4)
C42 C43 H43 120.9
C44 C43 H43 120.9
C45 C44 C43 121.5(4)
C45 C44 H44 119.3
C43 C44 H44 119.3
C46 C45 C44 120.2(3)
C46 C45 H45 119.9
C44 C45 H45 119.9
C45 C46 C47 120.1(4)
C45 C46 H46 120.0
C47 C46 H46 120.0
C42 C47 C46 120.9(3)
C42 C47 H47 119.6
C46 C47 H47 119.6
C49 C48 C53 120.0
C49 C48 H48 120.0
C53 C48 H48 120.0
C48 C49 C50 120.0
C48 C49 H49 120.0
C50 C49 H49 120.0
C49 C50 C51 120.0
C49 C50 H50 120.0
C51 C50 H50 120.0
C52 C51 C50 120.0
C52 C51 H51 120.0
C50 C51 H51 120.0
C51 C52 C53 120.0
C51 C52 H52 120.0
C53 C52 H52 120.0
C52 C53 C48 120.0
C52 C53 H53 120.0
C48 C53 H53 120.0
C55 C54 C59 119.0
C55 C54 H54 120.5
C59 C54 H54 120.5
C56 C55 C54 122.5
C56 C55 H55 118.8
C54 C55 H55 118.8
C55 C56 C57 120.9
C55 C56 H56 119.6
C57 C56 H56 119.6
C56 C57 C58 123.7
C56 C57 H57 118.2
C58 C57 H57 118.2
C57 C58 C59 117.1
C57 C58 H58 121.4
C59 C58 H58 121.4
C58 C59 C54 116.6
C58 C59 H59 121.7
C54 C59 H59 121.7

loop_
_geom_bond_atom_site_label_1
_geom_bond_atom_site_label_2
_geom_bond_distance
Pd1 C22 2.048(2)
Pd1 C21 2.136(2)
Pd1 P1 2.2594(7)
Pd1 Cl1 2.4351(8)
P1 C2 1.827(3)
P1 C24 1.832(3)
P1 C30 1.834(3)
P2 C21 1.748(3)
P2 C19 1.797(3)
P2 C36 1.798(3)
P2 C42 1.806(3)
O1 C1 1.370(3)
O1 C9 1.436(3)
O2 C20 1.377(3)
O2 C9 1.423(3)
C1 C6 1.382(4)
C1 C2 1.396(4)
C2 C3 1.390(4)
C3 C4 1.391(4)
C3 H3 0.9300
C4 C5 1.366(5)
C4 H4 0.9300
C5 C6 1.387(4)
C5 H5 0.9300
C6 C7 1.493(4)
C7 C8 1.515(4)
C7 H7A 0.9700
C7 H7B 0.9700
C8 C9 1.531(4)
C8 C10 1.537(4)
C8 H8 0.9800
C9 C13 1.521(4)
C10 C11 1.518(5)
C10 H10A 0.9700
C10 H10B 0.9700
C11 C12 1.512(5)
C11 H11A 0.9700
C11 H11B 0.9700
C12 C13 1.523(4)
C12 H12A 0.9700
C12 H12B 0.9700
C13 C14 1.511(4)
C13 H13 0.9800
C14 C15 1.497(4)
C14 H14A 0.9700
C14 H14B 0.9700
C15 C20 1.389(4)
C15 C16 1.396(4)
C16 C17 1.356(4)
C16 H16 0.9300
C17 C18 1.382(4)
C17 H17 0.9300
C18 C19 1.396(4)
C18 H18 0.9300
C19 C20 1.392(4)
C21 C22 1.418(3)
C21 H21 0.97(3)
C22 C23 1.514(4)
C22 H22 0.9800
C23 H23A 0.9600
C23 H23B 0.9600
C23 H23C 0.9600
C24 C29 1.381(4)
C24 C25 1.385(4)
C25 C26 1.385(5)
C25 H25 0.9300
C26 C27 1.352(6)
C26 H26 0.9300
C27 C28 1.356(6)
C27 H27 0.9300
C28 C29 1.389(5)
C28 H28 0.9300
C29 H29 0.9300
C30 C35 1.380(4)
C30 C31 1.390(4)
C31 C32 1.371(4)
C31 H31 0.9300
C32 C33 1.365(5)
C32 H32 0.9300
C33 C34 1.344(5)
C33 H33 0.9300
C34 C35 1.393(5)
C34 H34 0.9300
C35 H35 0.9300
C36 C41 1.382(4)
C36 C37 1.391(4)
C37 C38 1.373(4)
C37 H37 0.9300
C38 C39 1.370(4)
C38 H38 0.9300
C39 C40 1.367(5)
C39 H39 0.9300
C40 C41 1.383(5)
C40 H40 0.9300
C41 H41 0.9300
C42 C47 1.374(4)
C42 C43 1.391(4)
C43 C44 1.393(5)
C43 H43 0.9300
C44 C45 1.357(6)
C44 H44 0.9300
C45 C46 1.344(6)
C45 H45 0.9300
C46 C47 1.381(4)
C46 H46 0.9300
C47 H47 0.9300
C48 C49 1.3900
C48 C53 1.3900
C48 H48 0.9300
C49 C50 1.3900
C49 H49 0.9300
C50 C51 1.3900
C50 H50 0.9300
C51 C52 1.3900
C51 H51 0.9300
C52 C53 1.3900
C52 H52 0.9300
C53 H53 0.9300
C54 C55 1.3403
C54 C59 1.4717
C54 H54 0.9300
C55 C56 1.2794
C55 H55 0.9300
C56 C57 1.3377
C56 H56 0.9300
C57 C58 1.3601
C57 H57 0.9300
C58 C59 1.4047
C58 H58 0.9300
C59 H59 0.9300

loop_
_geom_torsion_atom_site_label_1
_geom_torsion_atom_site_label_2
_geom_torsion_atom_site_label_3
_geom_torsion_atom_site_label_4
_geom_torsion
C22 Pd1 P1 C2 6.59(12)
C21 Pd1 P1 C2 -0.88(16)
Cl1 Pd1 P1 C2 -178.13(10)
C22 Pd1 P1 C24 -112.37(12)
C21 Pd1 P1 C24 -119.85(15)
Cl1 Pd1 P1 C24 62.90(11)
C22 Pd1 P1 C30 125.77(12)
C21 Pd1 P1 C30 118.29(15)
Cl1 Pd1 P1 C30 -58.96(10)
C9 O1 C1 C6 29.0(4)
C9 O1 C1 C2 -153.9(2)
O1 C1 C2 C3 -177.4(2)
C6 C1 C2 C3 -0.4(4)
O1 C1 C2 P1 9.0(3)
C6 C1 C2 P1 -174.0(2)
C24 P1 C2 C3 16.5(3)
C30 P1 C2 C3 122.6(2)
Pd1 P1 C2 C3 -109.2(2)
C24 P1 C2 C1 -170.5(2)
C30 P1 C2 C1 -64.4(2)
Pd1 P1 C2 C1 63.8(2)
C1 C2 C3 C4 -0.5(4)
P1 C2 C3 C4 172.4(2)
C2 C3 C4 C5 1.0(5)
C3 C4 C5 C6 -0.4(5)
O1 C1 C6 C5 177.8(3)
C2 C1 C6 C5 0.9(4)
O1 C1 C6 C7 -6.0(4)
C2 C1 C6 C7 177.1(3)
C4 C5 C6 C1 -0.5(5)
C4 C5 C6 C7 -176.3(3)
C1 C6 C7 C8 -37.6(4)
C5 C6 C7 C8 138.2(3)
C6 C7 C8 C9 59.2(3)
C6 C7 C8 C10 -174.6(3)
C20 O2 C9 O1 72.6(3)
C20 O2 C9 C13 -42.4(3)
C20 O2 C9 C8 -167.3(2)
C1 O1 C9 O2 110.7(3)
C1 O1 C9 C13 -130.9(2)
C1 O1 C9 C8 -3.9(3)
C7 C8 C9 O2 -155.7(2)
C10 C8 C9 O2 75.7(3)
C7 C8 C9 O1 -40.0(3)
C10 C8 C9 O1 -168.6(2)
C7 C8 C9 C13 82.0(3)
C10 C8 C9 C13 -46.5(3)
C7 C8 C10 C11 -76.3(4)
C9 C8 C10 C11 49.4(4)
C8 C10 C11 C12 -57.0(4)
C10 C11 C12 C13 60.1(4)
O2 C9 C13 C14 58.5(3)
O1 C9 C13 C14 -57.0(3)
C8 C9 C13 C14 177.3(2)
O2 C9 C13 C12 -68.2(3)
O1 C9 C13 C12 176.4(2)
C8 C9 C13 C12 50.6(3)
C11 C12 C13 C14 178.9(3)
C11 C12 C13 C9 -56.7(3)
C9 C13 C14 C15 -47.3(3)
C12 C13 C14 C15 77.6(3)
C13 C14 C15 C20 21.8(4)
C13 C14 C15 C16 -158.5(3)
C20 C15 C16 C17 1.0(4)
C14 C15 C16 C17 -178.7(3)
C15 C16 C17 C18 0.4(5)
C16 C17 C18 C19 0.2(5)
C17 C18 C19 C20 -2.2(4)
C17 C18 C19 P2 172.8(2)
C21 P2 C19 C20 65.4(3)
C36 P2 C19 C20 -176.8(2)
C42 P2 C19 C20 -60.6(2)
C21 P2 C19 C18 -109.5(2)
C36 P2 C19 C18 8.4(3)
C42 P2 C19 C18 124.6(2)
C9 O2 C20 C15 15.5(4)
C9 O2 C20 C19 -165.6(2)
C16 C15 C20 O2 175.7(2)
C14 C15 C20 O2 -4.5(4)
C16 C15 C20 C19 -3.2(4)
C14 C15 C20 C19 176.6(2)
C18 C19 C20 O2 -175.2(2)
P2 C19 C20 O2 9.8(3)
C18 C19 C20 C15 3.7(4)
P2 C19 C20 C15 -171.2(2)
C19 P2 C21 C22 -65.6(2)
C36 P2 C21 C22 176.3(2)
C42 P2 C21 C22 58.5(2)
C19 P2 C21 Pd1 10.20(18)
C36 P2 C21 Pd1 -107.90(14)
C42 P2 C21 Pd1 134.31(13)
P1 Pd1 C21 C22 11.4(2)
Cl1 Pd1 C21 C22 -171.43(13)
C22 Pd1 C21 P2 -119.1(2)
P1 Pd1 C21 P2 -107.63(13)
Cl1 Pd1 C21 P2 69.49(14)
P2 C21 C22 C23 -147.9(2)
Pd1 C21 C22 C23 111.2(2)
P2 C21 C22 Pd1 100.89(19)
P1 Pd1 C22 C21 -172.93(13)
Cl1 Pd1 C22 C21 16.5(2)
C21 Pd1 C22 C23 -114.5(3)
P1 Pd1 C22 C23 72.6(2)
Cl1 Pd1 C22 C23 -97.9(2)
C2 P1 C24 C29 -131.7(2)
C30 P1 C24 C29 121.7(2)
Pd1 P1 C24 C29 -8.5(3)
C2 P1 C24 C25 49.0(3)
C30 P1 C24 C25 -57.5(3)
Pd1 P1 C24 C25 172.2(2)
C29 C24 C25 C26 0.0(5)
P1 C24 C25 C26 179.2(3)
C24 C25 C26 C27 -0.2(6)
C25 C26 C27 C28 0.0(6)
C26 C27 C28 C29 0.5(7)
C25 C24 C29 C28 0.5(5)
P1 C24 C29 C28 -178.7(3)
C27 C28 C29 C24 -0.8(6)
C2 P1 C30 C35 156.4(2)
C24 P1 C30 C35 -96.0(3)
Pd1 P1 C30 C35 32.5(3)
C2 P1 C30 C31 -21.7(3)
C24 P1 C30 C31 85.9(3)
Pd1 P1 C30 C31 -145.6(2)
C35 C30 C31 C32 -1.7(5)
P1 C30 C31 C32 176.4(3)
C30 C31 C32 C33 0.7(5)
C31 C32 C33 C34 -0.7(6)
C32 C33 C34 C35 1.7(7)
C31 C30 C35 C34 2.7(5)
P1 C30 C35 C34 -175.5(3)
C33 C34 C35 C30 -2.8(6)
C21 P2 C36 C41 -127.9(3)
C19 P2 C36 C41 108.3(3)
C42 P2 C36 C41 -7.8(3)
C21 P2 C36 C37 51.2(2)
C19 P2 C36 C37 -72.6(2)
C42 P2 C36 C37 171.2(2)
C41 C36 C37 C38 -1.0(4)
P2 C36 C37 C38 180.0(2)
C36 C37 C38 C39 2.0(4)
C37 C38 C39 C40 -1.5(6)
C38 C39 C40 C41 -0.2(7)
C37 C36 C41 C40 -0.7(5)
P2 C36 C41 C40 178.4(3)
C39 C40 C41 C36 1.3(6)
C21 P2 C42 C47 22.4(3)
C19 P2 C42 C47 150.5(2)
C36 P2 C42 C47 -94.2(2)
C21 P2 C42 C43 -158.4(3)
C19 P2 C42 C43 -30.2(3)
C36 P2 C42 C43 85.0(3)
C47 C42 C43 C44 0.9(5)
P2 C42 C43 C44 -178.3(3)
C42 C43 C44 C45 -1.3(6)
C43 C44 C45 C46 0.8(7)
C44 C45 C46 C47 0.1(6)
C43 C42 C47 C46 -0.1(5)
P2 C42 C47 C46 179.2(3)
C45 C46 C47 C42 -0.4(5)
C53 C48 C49 C50 0.0
C48 C49 C50 C51 0.0
C49 C50 C51 C52 0.0
C50 C51 C52 C53 0.0
C51 C52 C53 C48 0.0
C49 C48 C53 C52 0.0
C59 C54 C55 C56 0.5
C54 C55 C56 C57 -2.9
C55 C56 C57 C58 6.0
C56 C57 C58 C59 -6.3
C57 C58 C59 C54 3.6
C55 C54 C59 C58 -0.9
